data_1550221
loop_
_publ_author_name
'Liu, Rai-Shung'
'Singh, RahulKumar Rajmani'
'Skaria, Manisha'
'Chen, Liang-Yu'
'Cheng, Mu-Jeng'

_publ_section_title
;
 Gold-catalyzed (4+3)-Annulations of 2-Alkenyl-1-Alkynylbenzenes with
 Anthranils with Alkyne-Dependent Chemoselectivity: Skeletal Rearrangement
 versus Non-Rearrangement
;
_journal_name_full 'Chemical Science'
_journal_paper_doi 10.1039/C8SC03619E
_journal_year 2019
_chemical_formula_moiety 'C28 H26 N2 O2'
_chemical_formula_sum 'C28 H26 N2 O2'
_chemical_formula_weight 422.51
_chemical_name_systematic
;
 ?
;
_space_group_IT_number 14
_symmetry_cell_setting monoclinic
_symmetry_space_group_name_Hall '-P 2ybc'
_symmetry_space_group_name_H-M 'P 1 21/c 1'
_atom_sites_solution_hydrogens geom
_atom_sites_solution_primary direct
_atom_sites_solution_secondary difmap
_audit_creation_method SHELXL-97
_audit_update_record
;
2018-07-05 deposited with the CCDC.
2018-11-12 downloaded from the CCDC.
;
_cell_angle_alpha 90.00
_cell_angle_beta 112.177(2)
_cell_angle_gamma 90.00
_cell_formula_units_Z 8
_cell_length_a 21.9831(15)
_cell_length_b 13.3250(11)
_cell_length_c 16.5868(14)
_cell_measurement_reflns_used 9922
_cell_measurement_temperature 200(2)
_cell_measurement_theta_max 24.181
_cell_measurement_theta_min 2.468
_cell_volume 4499.3(6)
_computing_molecular_graphics 'Ortep-3 for Windows (Farrugia, 1997)'
_computing_publication_material 'WinGX publication routines (Farrugia, 1999)'
_computing_structure_refinement 'SHELXL-97 (Sheldrick, 1997)'
_computing_structure_solution 'SHELXS-86 (Sheldrick, 1986)'
_diffrn_ambient_temperature 200(2)
_diffrn_measured_fraction_theta_full 0.994
_diffrn_measured_fraction_theta_max 0.994
_diffrn_measurement_device_type 'D8 Venture'
_diffrn_radiation_monochromator graphite
_diffrn_radiation_source 'fine-focus sealed tube'
_diffrn_radiation_type MoK\a
_diffrn_radiation_wavelength 0.71073
_diffrn_reflns_av_R_equivalents 0.0709
_diffrn_reflns_av_sigmaI/netI 0.0415
_diffrn_reflns_limit_h_max 26
_diffrn_reflns_limit_h_min -26
_diffrn_reflns_limit_k_max 15
_diffrn_reflns_limit_k_min -15
_diffrn_reflns_limit_l_max 16
_diffrn_reflns_limit_l_min -19
_diffrn_reflns_number 59880
_diffrn_reflns_theta_full 25.03
_diffrn_reflns_theta_max 25.03
_diffrn_reflns_theta_min 2.46
_exptl_absorpt_coefficient_mu 0.079
_exptl_absorpt_correction_T_max 0.9976
_exptl_absorpt_correction_T_min 0.9737
_exptl_absorpt_correction_type multi-scan
_exptl_absorpt_process_details SADABS
_exptl_crystal_colour yellow
_exptl_crystal_density_diffrn 1.247
_exptl_crystal_density_method 'not measured'
_exptl_crystal_description prism
_exptl_crystal_F_000 1792
_exptl_crystal_size_max 0.34
_exptl_crystal_size_mid 0.07
_exptl_crystal_size_min 0.03
_refine_diff_density_max 0.980
_refine_diff_density_min -0.337
_refine_diff_density_rms 0.088
_refine_ls_extinction_method none
_refine_ls_goodness_of_fit_ref 1.080
_refine_ls_hydrogen_treatment constr
_refine_ls_matrix_type full
_refine_ls_number_parameters 578
_refine_ls_number_reflns 7906
_refine_ls_number_restraints 0
_refine_ls_restrained_S_all 1.080
_refine_ls_R_factor_all 0.1198
_refine_ls_R_factor_gt 0.0899
_refine_ls_shift/su_max 0.018
_refine_ls_shift/su_mean 0.001
_refine_ls_structure_factor_coef Fsqd
_refine_ls_weighting_details 'calc w=1/[\s^2^(Fo^2^)+(0.1668P)^2^+3.2724P] where P=(Fo^2^+2Fc^2^)/3'
_refine_ls_weighting_scheme calc
_refine_ls_wR_factor_gt 0.2224
_refine_ls_wR_factor_ref 0.2619
_reflns_number_gt 6042
_reflns_number_total 7906
_reflns_threshold_expression >2sigma(I)
_cod_data_source_file c8sc03619e2.cif
_cod_data_source_block d19432
_cod_original_cell_volume 4499.2(6)
_cod_original_sg_symbol_H-M 'P 21/c'
_cod_database_code 1550221

loop_
_symmetry_equiv_pos_as_xyz
'x, y, z'
'-x, y+1/2, -z+1/2'
'-x, -y, -z'
'x, -y-1/2, z-1/2'

loop_
_atom_site_label
_atom_site_type_symbol
_atom_site_fract_x
_atom_site_fract_y
_atom_site_fract_z
_atom_site_U_iso_or_equiv
_atom_site_adp_type
_atom_site_occupancy
_atom_site_symmetry_multiplicity
_atom_site_calc_flag
_atom_site_refinement_flags
C1 C -0.0269(2) 0.6106(4) 0.1783(3) 0.0368(11) Uani 1 1 d .
H1 H 0.0135 0.5688 0.1915 0.044 Uiso 1 1 calc R
C2 C -0.0612(3) 0.5867(4) 0.2397(4) 0.0385(12) Uani 1 1 d .
C3 C -0.0391(3) 0.5611(4) 0.3264(4) 0.0457(13) Uani 1 1 d .
H3 H 0.0065 0.5547 0.3607 0.055 Uiso 1 1 calc R
C4 C -0.0866(3) 0.5451(5) 0.3615(4) 0.0562(16) Uani 1 1 d .
H4 H -0.0733 0.5269 0.4211 0.067 Uiso 1 1 calc R
C5 C -0.1522(3) 0.5548(5) 0.3122(4) 0.0534(15) Uani 1 1 d .
H5 H -0.1833 0.5442 0.3385 0.064 Uiso 1 1 calc R
C6 C -0.1742(3) 0.5798(4) 0.2248(4) 0.0451(13) Uani 1 1 d .
H6 H -0.2197 0.5849 0.1901 0.054 Uiso 1 1 calc R
C7 C -0.1271(3) 0.5969(3) 0.1906(4) 0.0388(12) Uani 1 1 d .
C8 C -0.1395(2) 0.7315(4) 0.0842(4) 0.0379(12) Uani 1 1 d .
C9 C -0.1454(3) 0.7446(4) -0.0104(4) 0.0393(13) Uani 1 1 d .
H9A H -0.1048 0.7217 -0.0160 0.059 Uiso 1 1 calc R
H9B H -0.1526 0.8156 -0.0266 0.059 Uiso 1 1 calc R
H9C H -0.1825 0.7050 -0.0490 0.059 Uiso 1 1 calc R
C10 C -0.2044(2) 0.7665(4) 0.0877(4) 0.0412(12) Uani 1 1 d .
H10A H -0.2030 0.7592 0.1472 0.062 Uiso 1 1 calc R
H10B H -0.2404 0.7257 0.0479 0.062 Uiso 1 1 calc R
H10C H -0.2117 0.8371 0.0702 0.062 Uiso 1 1 calc R
C11 C -0.0770(2) 0.7872(3) 0.1474(3) 0.0319(11) Uani 1 1 d .
H11 H -0.0704 0.8451 0.1132 0.038 Uiso 1 1 calc R
C12 C -0.0748(2) 0.8320(3) 0.2324(3) 0.0312(11) Uani 1 1 d .
C13 C -0.1208(2) 0.8944(3) 0.2461(4) 0.0348(11) Uani 1 1 d .
H13 H -0.1606 0.9104 0.1991 0.042 Uiso 1 1 calc R
C14 C -0.1083(3) 0.9336(4) 0.3297(4) 0.0411(13) Uani 1 1 d .
C15 C -0.1588(3) 1.0007(5) 0.3430(5) 0.0565(16) Uani 1 1 d .
H15A H -0.1963 1.0085 0.2878 0.085 Uiso 1 1 calc R
H15B H -0.1393 1.0666 0.3635 0.085 Uiso 1 1 calc R
H15C H -0.1736 0.9707 0.3864 0.085 Uiso 1 1 calc R
C16 C -0.0504(2) 0.9110(4) 0.3969(3) 0.0401(12) Uani 1 1 d .
H16 H -0.0427 0.9363 0.4535 0.048 Uiso 1 1 calc R
C17 C -0.0031(2) 0.8522(4) 0.3841(3) 0.0373(12) Uani 1 1 d .
H17 H 0.0368 0.8375 0.4312 0.045 Uiso 1 1 calc R
C18 C -0.0148(2) 0.8145(4) 0.3004(3) 0.0320(10) Uani 1 1 d .
C19 C 0.0278(2) 0.7538(3) 0.2689(3) 0.0242(11) Uani 1 1 d .
C20 C -0.0113(2) 0.7248(4) 0.1760(3) 0.0323(11) Uani 1 1 d .
C21 C 0.0274(2) 0.7426(4) 0.1175(4) 0.0368(13) Uani 1 1 d .
H21A H 0.0001 0.7243 0.0574 0.055 Uiso 1 1 calc R
H21B H 0.0672 0.7013 0.1377 0.055 Uiso 1 1 calc R
H21C H 0.0395 0.8136 0.1198 0.055 Uiso 1 1 calc R
C22 C 0.1309(2) 0.7525(3) 0.3873(3) 0.0268(10) Uani 1 1 d .
C23 C 0.1488(2) 0.8531(4) 0.4079(4) 0.0401(12) Uani 1 1 d .
H23 H 0.1284 0.9033 0.3657 0.048 Uiso 1 1 calc R
C24 C 0.1939(3) 0.8808(4) 0.4857(4) 0.0506(14) Uani 1 1 d .
H24 H 0.2049 0.9496 0.4977 0.061 Uiso 1 1 calc R
C25 C 0.2240(3) 0.8082(5) 0.5480(4) 0.0601(17) Uani 1 1 d .
H25 H 0.2556 0.8284 0.6027 0.072 Uiso 1 1 calc R
C26 C 0.2094(3) 0.7087(5) 0.5329(4) 0.0573(16) Uani 1 1 d .
H26 H 0.2300 0.6600 0.5766 0.069 Uiso 1 1 calc R
C27 C 0.1624(2) 0.6796(4) 0.4498(3) 0.0398(12) Uani 1 1 d .
C28 C 0.1480(3) 0.5738(4) 0.4311(4) 0.0523(15) Uani 1 1 d .
H28 H 0.1207 0.5567 0.3731 0.063 Uiso 1 1 calc R
C29 C 0.4720(2) 0.3883(4) 0.8009(3) 0.0349(11) Uani 1 1 d .
H29 H 0.5116 0.4316 0.8285 0.042 Uiso 1 1 calc R
C30 C 0.4364(2) 0.4141(3) 0.7053(3) 0.0347(11) Uani 1 1 d .
C31 C 0.4570(3) 0.4448(4) 0.6408(4) 0.0454(13) Uani 1 1 d .
H31 H 0.5022 0.4548 0.6519 0.054 Uiso 1 1 calc R
C32 C 0.4083(3) 0.4611(4) 0.5575(4) 0.0522(14) Uani 1 1 d .
H32 H 0.4213 0.4810 0.5114 0.063 Uiso 1 1 calc R
C33 C 0.3433(3) 0.4493(4) 0.5411(4) 0.0515(15) Uani 1 1 d .
H33 H 0.3118 0.4617 0.4843 0.062 Uiso 1 1 calc R
C34 C 0.3227(3) 0.4192(4) 0.6069(4) 0.0434(13) Uani 1 1 d .
H34 H 0.2773 0.4118 0.5961 0.052 Uiso 1 1 calc R
C35 C 0.3701(2) 0.4002(3) 0.6883(3) 0.0345(11) Uani 1 1 d .
C36 C 0.3608(2) 0.2596(4) 0.7799(3) 0.0311(11) Uani 1 1 d .
C37 C 0.2970(2) 0.2255(4) 0.7121(4) 0.0456(14) Uani 1 1 d .
H37A H 0.2985 0.2337 0.6541 0.068 Uiso 1 1 calc R
H37B H 0.2610 0.2658 0.7161 0.068 Uiso 1 1 calc R
H37C H 0.2898 0.1546 0.7216 0.068 Uiso 1 1 calc R
C38 C 0.3591(3) 0.2454(5) 0.8700(4) 0.0440(14) Uani 1 1 d .
H38A H 0.4014 0.2655 0.9142 0.066 Uiso 1 1 calc R
H38B H 0.3507 0.1747 0.8783 0.066 Uiso 1 1 calc R
H38C H 0.3240 0.2869 0.8755 0.066 Uiso 1 1 calc R
C39 C 0.4259(2) 0.2085(3) 0.7789(3) 0.0307(10) Uani 1 1 d .
H39 H 0.4341 0.1493 0.8188 0.037 Uiso 1 1 calc R
C40 C 0.4285(2) 0.1682(3) 0.6944(3) 0.0288(10) Uani 1 1 d .
C41 C 0.3830(2) 0.1079(4) 0.6313(3) 0.0340(11) Uani 1 1 d .
H41 H 0.3424 0.0920 0.6363 0.041 Uiso 1 1 calc R
C42 C 0.3965(2) 0.0704(4) 0.5610(3) 0.0343(11) Uani 1 1 d .
C43 C 0.3473(3) 0.0068(4) 0.4917(4) 0.0500(14) Uani 1 1 d .
H43A H 0.3087 -0.0041 0.5065 0.075 Uiso 1 1 calc R
H43B H 0.3673 -0.0580 0.4882 0.075 Uiso 1 1 calc R
H43C H 0.3341 0.0411 0.4355 0.075 Uiso 1 1 calc R
C44 C 0.4561(2) 0.0961(3) 0.5547(3) 0.0344(11) Uani 1 1 d .
H44 H 0.4649 0.0734 0.5059 0.041 Uiso 1 1 calc R
C45 C 0.5024(2) 0.1532(3) 0.6168(3) 0.0323(10) Uani 1 1 d .
H45 H 0.5428 0.1692 0.6114 0.039 Uiso 1 1 calc R
C46 C 0.4891(2) 0.1876(3) 0.6884(3) 0.0297(10) Uani 1 1 d .
C47 C 0.5298(2) 0.2485(3) 0.7625(3) 0.0235(11) Uani 1 1 d .
C48 C 0.4893(2) 0.2756(4) 0.8171(3) 0.0308(10) Uani 1 1 d .
C49 C 0.5293(2) 0.2569(4) 0.9137(3) 0.0373(13) Uani 1 1 d .
H49A H 0.5028 0.2747 0.9477 0.056 Uiso 1 1 calc R
H49B H 0.5691 0.2982 0.9326 0.056 Uiso 1 1 calc R
H49C H 0.5415 0.1859 0.9227 0.056 Uiso 1 1 calc R
C50 C 0.6325(2) 0.2494(3) 0.7486(3) 0.0278(11) Uani 1 1 d .
C51 C 0.6523(2) 0.1489(4) 0.7576(4) 0.0386(11) Uani 1 1 d .
H51 H 0.6347 0.1028 0.7868 0.046 Uiso 1 1 calc R
C52 C 0.6973(3) 0.1173(5) 0.7243(4) 0.0513(14) Uani 1 1 d .
H52 H 0.7100 0.0488 0.7290 0.062 Uiso 1 1 calc R
C53 C 0.7237(3) 0.1837(6) 0.6846(5) 0.068(2) Uani 1 1 d .
H53 H 0.7544 0.1603 0.6610 0.081 Uiso 1 1 calc R
C54 C 0.7074(3) 0.2831(6) 0.6775(4) 0.0569(16) Uani 1 1 d .
H54 H 0.7273 0.3288 0.6508 0.068 Uiso 1 1 calc R
C55 C 0.6609(2) 0.3164(4) 0.7103(3) 0.0418(12) Uani 1 1 d .
C56 C 0.6446(3) 0.4247(4) 0.7085(4) 0.0522(15) Uani 1 1 d .
H56 H 0.6174 0.4456 0.7383 0.063 Uiso 1 1 calc R
N1 N -0.13791(19) 0.6200(3) 0.1008(3) 0.0377(10) Uani 1 1 d .
N2 N 0.08698(18) 0.7244(3) 0.3042(3) 0.0355(10) Uani 1 1 d .
N3 N 0.36048(18) 0.3730(3) 0.7671(3) 0.0387(10) Uani 1 1 d .
N4 N 0.58877(18) 0.2810(3) 0.7879(3) 0.0370(10) Uani 1 1 d .
O1 O -0.07683(16) 0.5838(3) 0.0950(2) 0.0401(9) Uani 1 1 d .
O2 O 0.1676(2) 0.5053(3) 0.4826(3) 0.0755(14) Uani 1 1 d .
O3 O 0.42161(16) 0.4113(3) 0.8340(2) 0.0393(8) Uani 1 1 d .
O4 O 0.6640(3) 0.4887(4) 0.6710(4) 0.0902(17) Uani 1 1 d .

loop_
_atom_site_aniso_label
_atom_site_aniso_U_11
_atom_site_aniso_U_22
_atom_site_aniso_U_33
_atom_site_aniso_U_23
_atom_site_aniso_U_13
_atom_site_aniso_U_12
C1 0.032(2) 0.033(3) 0.042(3) -0.009(2) 0.009(2) 0.003(2)
C2 0.041(3) 0.026(2) 0.048(3) -0.003(2) 0.016(2) 0.001(2)
C3 0.047(3) 0.041(3) 0.048(3) 0.007(2) 0.016(3) 0.006(2)
C4 0.069(4) 0.057(4) 0.050(4) 0.004(3) 0.031(3) -0.008(3)
C5 0.052(3) 0.053(4) 0.061(4) 0.000(3) 0.028(3) -0.004(3)
C6 0.038(3) 0.043(3) 0.056(4) -0.007(2) 0.019(3) -0.007(2)
C7 0.044(3) 0.024(2) 0.048(3) -0.003(2) 0.017(2) -0.003(2)
C8 0.032(3) 0.043(3) 0.035(3) -0.003(2) 0.009(2) 0.004(2)
C9 0.035(3) 0.049(3) 0.028(3) -0.001(2) 0.005(2) 0.001(2)
C10 0.027(2) 0.051(3) 0.040(3) -0.001(2) 0.008(2) 0.002(2)
C11 0.029(2) 0.034(3) 0.034(3) 0.002(2) 0.012(2) 0.0032(18)
C12 0.036(2) 0.023(2) 0.036(3) -0.0052(19) 0.015(2) -0.0049(18)
C13 0.028(2) 0.028(2) 0.048(3) 0.000(2) 0.015(2) 0.0021(19)
C14 0.044(3) 0.036(3) 0.053(3) 0.000(2) 0.028(3) -0.003(2)
C15 0.052(3) 0.052(4) 0.070(4) -0.018(3) 0.028(3) 0.001(3)
C16 0.044(3) 0.042(3) 0.037(3) -0.008(2) 0.019(2) -0.009(2)
C17 0.039(3) 0.035(3) 0.039(3) -0.005(2) 0.016(2) -0.006(2)
C18 0.032(2) 0.031(2) 0.032(2) 0.002(2) 0.012(2) -0.0015(19)
C19 0.026(2) 0.022(2) 0.026(3) -0.0003(16) 0.011(2) -0.0008(16)
C20 0.024(2) 0.046(3) 0.028(3) 0.001(2) 0.011(2) 0.004(2)
C21 0.033(3) 0.051(3) 0.031(3) 0.000(2) 0.018(3) -0.001(2)
C22 0.021(2) 0.028(2) 0.033(3) -0.0035(18) 0.013(2) 0.0023(16)
C23 0.035(2) 0.031(3) 0.058(3) -0.008(2) 0.021(2) -0.002(2)
C24 0.039(3) 0.043(3) 0.065(4) -0.014(3) 0.014(3) -0.006(2)
C25 0.053(3) 0.065(4) 0.045(4) -0.001(3) -0.002(3) 0.004(3)
C26 0.059(3) 0.051(4) 0.047(3) -0.008(3) 0.003(3) 0.007(3)
C27 0.034(2) 0.039(3) 0.042(3) 0.010(2) 0.010(2) 0.011(2)
C28 0.051(3) 0.037(3) 0.060(4) 0.002(3) 0.011(3) 0.005(2)
C29 0.033(2) 0.035(3) 0.033(3) -0.004(2) 0.009(2) 0.002(2)
C30 0.041(3) 0.024(2) 0.038(3) -0.005(2) 0.013(2) 0.001(2)
C31 0.048(3) 0.038(3) 0.046(3) 0.001(2) 0.014(3) -0.004(2)
C32 0.059(3) 0.051(3) 0.038(3) 0.005(3) 0.009(3) 0.005(3)
C33 0.057(3) 0.041(3) 0.045(3) 0.007(3) 0.006(3) -0.001(3)
C34 0.043(3) 0.036(3) 0.046(3) -0.005(2) 0.010(2) 0.002(2)
C35 0.036(2) 0.027(2) 0.039(3) -0.001(2) 0.012(2) 0.0028(19)
C36 0.028(2) 0.037(3) 0.029(3) -0.0045(19) 0.011(2) 0.0013(18)
C37 0.026(2) 0.056(3) 0.051(4) -0.012(3) 0.010(2) -0.004(2)
C38 0.037(3) 0.065(4) 0.037(3) -0.004(2) 0.023(3) -0.001(2)
C39 0.030(2) 0.031(3) 0.031(2) -0.005(2) 0.0116(19) -0.0024(18)
C40 0.036(2) 0.024(2) 0.025(2) -0.0023(18) 0.0094(19) 0.0000(18)
C41 0.030(2) 0.033(3) 0.036(3) 0.001(2) 0.010(2) -0.0019(19)
C42 0.041(3) 0.031(2) 0.025(2) -0.0014(19) 0.006(2) -0.001(2)
C43 0.045(3) 0.048(3) 0.048(3) -0.009(3) 0.007(3) -0.005(2)
C44 0.040(3) 0.034(3) 0.028(2) -0.0039(19) 0.012(2) 0.003(2)
C45 0.033(2) 0.033(3) 0.030(2) 0.0001(19) 0.010(2) 0.0014(19)
C46 0.027(2) 0.030(2) 0.029(2) 0.0007(19) 0.0064(18) 0.0039(18)
C47 0.023(2) 0.023(2) 0.024(3) -0.0020(16) 0.009(2) 0.0009(15)
C48 0.027(2) 0.033(3) 0.031(3) -0.006(2) 0.010(2) -0.0004(19)
C49 0.035(3) 0.052(3) 0.027(3) -0.002(2) 0.014(3) 0.006(2)
C50 0.019(2) 0.036(3) 0.028(3) -0.0036(18) 0.009(2) -0.0026(16)
C51 0.033(2) 0.034(3) 0.049(3) -0.006(2) 0.015(2) 0.000(2)
C52 0.041(3) 0.050(3) 0.062(4) -0.012(3) 0.018(3) 0.002(2)
C53 0.061(4) 0.089(5) 0.065(4) -0.033(4) 0.037(4) -0.015(4)
C54 0.058(3) 0.079(5) 0.048(4) -0.003(3) 0.035(3) -0.011(3)
C55 0.041(3) 0.045(3) 0.039(3) -0.006(2) 0.014(2) -0.008(2)
C56 0.055(3) 0.037(3) 0.061(4) 0.010(3) 0.016(3) -0.008(2)
N1 0.037(2) 0.036(2) 0.041(2) -0.0072(18) 0.0150(19) 0.0018(17)
N2 0.032(2) 0.041(2) 0.031(2) 0.0017(19) 0.0094(18) 0.0071(19)
N3 0.029(2) 0.042(2) 0.039(2) -0.0078(19) 0.0065(18) 0.0000(17)
N4 0.033(2) 0.036(2) 0.041(2) -0.0020(19) 0.0133(19) 0.0007(19)
O1 0.0343(18) 0.044(2) 0.041(2) -0.0092(15) 0.0135(16) 0.0038(14)
O2 0.088(3) 0.047(3) 0.078(3) 0.018(2) 0.015(3) 0.013(2)
O3 0.0366(18) 0.041(2) 0.039(2) -0.0130(15) 0.0129(16) 0.0009(14)
O4 0.125(4) 0.050(3) 0.098(4) 0.020(3) 0.044(4) -0.021(3)

loop_
_atom_type_symbol
_atom_type_description
_atom_type_scat_dispersion_real
_atom_type_scat_dispersion_imag
_atom_type_scat_source
C C 0.0033 0.0016 'International Tables Vol C Tables 4.2.6.8 and 6.1.1.4'
H H 0.0000 0.0000 'International Tables Vol C Tables 4.2.6.8 and 6.1.1.4'
N N 0.0061 0.0033 'International Tables Vol C Tables 4.2.6.8 and 6.1.1.4'
O O 0.0106 0.0060 'International Tables Vol C Tables 4.2.6.8 and 6.1.1.4'

loop_
_geom_angle_atom_site_label_1
_geom_angle_atom_site_label_2
_geom_angle_atom_site_label_3
_geom_angle
O1 C1 C2 101.5(4)
O1 C1 C20 108.1(4)
C2 C1 C20 113.0(4)
O1 C1 H1 111.2
C2 C1 H1 111.2
C20 C1 H1 111.2
C3 C2 C7 121.4(5)
C3 C2 C1 133.4(5)
C7 C2 C1 105.2(5)
C2 C3 C4 116.8(5)
C2 C3 H3 121.6
C4 C3 H3 121.6
C5 C4 C3 121.6(6)
C5 C4 H4 119.2
C3 C4 H4 119.2
C4 C5 C6 121.4(6)
C4 C5 H5 119.3
C6 C5 H5 119.3
C7 C6 C5 116.9(5)
C7 C6 H6 121.6
C5 C6 H6 121.5
C6 C7 C2 121.9(5)
C6 C7 N1 127.0(5)
C2 C7 N1 110.9(5)
N1 C8 C10 104.6(4)
N1 C8 C9 106.6(4)
C10 C8 C9 106.6(5)
N1 C8 C11 113.0(4)
C10 C8 C11 115.3(4)
C9 C8 C11 110.1(5)
C8 C9 H9A 109.5
C8 C9 H9B 109.5
H9A C9 H9B 109.5
C8 C9 H9C 109.5
H9A C9 H9C 109.5
H9B C9 H9C 109.5
C8 C10 H10A 109.5
C8 C10 H10B 109.5
H10A C10 H10B 109.5
C8 C10 H10C 109.5
H10A C10 H10C 109.5
H10B C10 H10C 109.5
C12 C11 C8 121.4(4)
C12 C11 C20 103.0(4)
C8 C11 C20 115.0(4)
C12 C11 H11 105.3
C8 C11 H11 105.4
C20 C11 H11 105.3
C18 C12 C13 119.5(4)
C18 C12 C11 112.0(4)
C13 C12 C11 128.0(4)
C12 C13 C14 119.8(5)
C12 C13 H13 120.1
C14 C13 H13 120.1
C16 C14 C13 119.8(5)
C16 C14 C15 121.3(5)
C13 C14 C15 118.9(5)
C14 C15 H15A 109.5
C14 C15 H15B 109.5
H15A C15 H15B 109.5
C14 C15 H15C 109.5
H15A C15 H15C 109.5
H15B C15 H15C 109.5
C14 C16 C17 121.3(5)
C14 C16 H16 119.3
C17 C16 H16 119.3
C16 C17 C18 119.2(5)
C16 C17 H17 120.4
C18 C17 H17 120.4
C12 C18 C17 120.2(4)
C12 C18 C19 109.8(4)
C17 C18 C19 130.0(4)
N2 C19 C18 133.1(5)
N2 C19 C20 118.8(4)
C18 C19 C20 108.1(4)
C19 C20 C21 111.7(4)
C19 C20 C1 105.7(4)
C21 C20 C1 110.3(4)
C19 C20 C11 106.0(4)
C21 C20 C11 113.1(4)
C1 C20 C11 109.7(4)
C20 C21 H21A 109.5
C20 C21 H21B 109.5
H21A C21 H21B 109.5
C20 C21 H21C 109.5
H21A C21 H21C 109.5
H21B C21 H21C 109.5
N2 C22 C27 120.4(4)
N2 C22 C23 121.4(5)
C27 C22 C23 117.9(5)
C24 C23 C22 122.2(5)
C24 C23 H23 118.9
C22 C23 H23 118.9
C23 C24 C25 119.5(5)
C23 C24 H24 120.2
C25 C24 H24 120.2
C26 C25 C24 121.9(6)
C26 C25 H25 119.1
C24 C25 H25 119.1
C25 C26 C27 118.3(6)
C25 C26 H26 120.8
C27 C26 H26 120.8
C22 C27 C26 120.1(5)
C22 C27 C28 120.6(5)
C26 C27 C28 119.3(5)
O2 C28 C27 126.2(6)
O2 C28 H28 116.9
C27 C28 H28 116.9
O3 C29 C30 100.5(4)
O3 C29 C48 108.3(4)
C30 C29 C48 113.3(4)
O3 C29 H29 111.4
C30 C29 H29 111.4
C48 C29 H29 111.4
C31 C30 C35 120.8(5)
C31 C30 C29 133.6(5)
C35 C30 C29 105.6(4)
C30 C31 C32 117.2(5)
C30 C31 H31 121.4
C32 C31 H31 121.4
C33 C32 C31 122.1(6)
C33 C32 H32 119.0
C31 C32 H32 118.9
C32 C33 C34 120.4(5)
C32 C33 H33 119.8
C34 C33 H33 119.8
C35 C34 C33 118.1(5)
C35 C34 H34 121.0
C33 C34 H34 121.0
C34 C35 C30 121.3(5)
C34 C35 N3 128.0(5)
C30 C35 N3 110.5(4)
C37 C36 N3 104.0(4)
C37 C36 C38 109.6(5)
N3 C36 C38 105.0(4)
C37 C36 C39 116.9(4)
N3 C36 C39 112.4(4)
C38 C36 C39 108.2(4)
C36 C37 H37A 109.5
C36 C37 H37B 109.5
H37A C37 H37B 109.5
C36 C37 H37C 109.5
H37A C37 H37C 109.5
H37B C37 H37C 109.5
C36 C38 H38A 109.5
C36 C38 H38B 109.5
H38A C38 H38B 109.5
C36 C38 H38C 109.5
H38A C38 H38C 109.5
H38B C38 H38C 109.5
C40 C39 C48 103.6(4)
C40 C39 C36 120.5(4)
C48 C39 C36 114.6(4)
C40 C39 H39 105.7
C48 C39 H39 105.7
C36 C39 H39 105.7
C46 C40 C41 119.1(4)
C46 C40 C39 111.6(4)
C41 C40 C39 128.8(4)
C40 C41 C42 120.8(5)
C40 C41 H41 119.6
C42 C41 H41 119.6
C44 C42 C41 118.4(4)
C44 C42 C43 120.3(5)
C41 C42 C43 121.3(5)
C42 C43 H43A 109.5
C42 C43 H43B 109.5
H43A C43 H43B 109.5
C42 C43 H43C 109.5
H43A C43 H43C 109.5
H43B C43 H43C 109.5
C45 C44 C42 122.1(4)
C45 C44 H44 118.9
C42 C44 H44 118.9
C44 C45 C46 118.9(4)
C44 C45 H45 120.5
C46 C45 H45 120.5
C40 C46 C45 120.5(4)
C40 C46 C47 109.9(4)
C45 C46 C47 129.5(4)
N4 C47 C46 133.5(5)
N4 C47 C48 117.9(4)
C46 C47 C48 108.6(4)
C49 C48 C47 110.4(3)
C49 C48 C29 110.2(4)
C47 C48 C29 106.6(4)
C49 C48 C39 113.5(4)
C47 C48 C39 104.6(4)
C29 C48 C39 111.1(3)
C48 C49 H49A 109.5
C48 C49 H49B 109.5
H49A C49 H49B 109.5
C48 C49 H49C 109.5
H49A C49 H49C 109.5
H49B C49 H49C 109.5
C55 C50 C51 119.6(5)
C55 C50 N4 121.7(4)
C51 C50 N4 118.3(4)
C52 C51 C50 119.6(5)
C52 C51 H51 120.2
C50 C51 H51 120.2
C53 C52 C51 120.2(6)
C53 C52 H52 119.9
C51 C52 H52 119.9
C52 C53 C54 121.8(6)
C52 C53 H53 119.1
C54 C53 H53 119.1
C53 C54 C55 118.7(6)
C53 C54 H54 120.7
C55 C54 H54 120.7
C50 C55 C54 120.0(5)
C50 C55 C56 119.5(5)
C54 C55 C56 120.4(5)
O4 C56 C55 124.1(7)
O4 C56 H56 117.9
C55 C56 H56 117.9
C7 N1 O1 101.5(4)
C7 N1 C8 112.3(4)
O1 N1 C8 105.7(4)
C19 N2 C22 125.1(4)
C35 N3 O3 101.1(4)
C35 N3 C36 112.3(4)
O3 N3 C36 106.4(3)
C47 N4 C50 121.8(4)
C1 O1 N1 103.9(3)
C29 O3 N3 104.6(3)

loop_
_geom_bond_atom_site_label_1
_geom_bond_atom_site_label_2
_geom_bond_distance
C1 O1 1.448(6)
C1 C2 1.512(8)
C1 C20 1.563(7)
C1 H1 1.0000
C2 C3 1.375(8)
C2 C7 1.376(7)
C3 C4 1.392(8)
C3 H3 0.9500
C4 C5 1.369(9)
C4 H4 0.9500
C5 C6 1.385(9)
C5 H5 0.9500
C6 C7 1.375(8)
C6 H6 0.9500
C7 N1 1.450(7)
C8 N1 1.509(7)
C8 C10 1.523(7)
C8 C9 1.536(8)
C8 C11 1.566(7)
C9 H9A 0.9800
C9 H9B 0.9800
C9 H9C 0.9800
C10 H10A 0.9800
C10 H10B 0.9800
C10 H10C 0.9800
C11 C12 1.515(7)
C11 C20 1.577(6)
C11 H11 1.0000
C12 C18 1.394(6)
C12 C13 1.393(6)
C13 C14 1.408(8)
C13 H13 0.9500
C14 C16 1.373(8)
C14 C15 1.505(8)
C15 H15A 0.9800
C15 H15B 0.9800
C15 H15C 0.9800
C16 C17 1.381(7)
C16 H16 0.9500
C17 C18 1.406(7)
C17 H17 0.9500
C18 C19 1.474(7)
C19 N2 1.271(6)
C19 C20 1.505(6)
C20 C21 1.531(7)
C21 H21A 0.9800
C21 H21B 0.9800
C21 H21C 0.9800
C22 N2 1.402(6)
C22 C27 1.399(7)
C22 C23 1.402(7)
C23 C24 1.348(8)
C23 H23 0.9500
C24 C25 1.388(9)
C24 H24 0.9500
C25 C26 1.365(8)
C25 H25 0.9500
C26 C27 1.430(8)
C26 H26 0.9500
C27 C28 1.452(8)
C28 O2 1.212(7)
C28 H28 0.9500
C29 O3 1.443(6)
C29 C30 1.520(7)
C29 C48 1.547(7)
C29 H29 1.0000
C30 C31 1.372(8)
C30 C35 1.389(7)
C31 C32 1.409(8)
C31 H31 0.9500
C32 C33 1.357(8)
C32 H32 0.9500
C33 C34 1.390(8)
C33 H33 0.9500
C34 C35 1.383(7)
C34 H34 0.9500
C35 N3 1.446(7)
C36 C37 1.500(6)
C36 N3 1.525(7)
C36 C38 1.521(8)
C36 C39 1.589(6)
C37 H37A 0.9800
C37 H37B 0.9800
C37 H37C 0.9800
C38 H38A 0.9800
C38 H38B 0.9800
C38 H38C 0.9800
C39 C40 1.523(6)
C39 C48 1.575(6)
C39 H39 1.0000
C40 C46 1.396(6)
C40 C41 1.396(6)
C41 C42 1.400(7)
C41 H41 0.9500
C42 C44 1.394(7)
C42 C43 1.507(7)
C43 H43A 0.9800
C43 H43B 0.9800
C43 H43C 0.9800
C44 C45 1.373(6)
C44 H44 0.9500
C45 C46 1.402(7)
C45 H45 0.9500
C46 C47 1.462(6)
C47 N4 1.278(6)
C47 C48 1.534(6)
C48 C49 1.530(7)
C49 H49A 0.9800
C49 H49B 0.9800
C49 H49C 0.9800
C50 C55 1.375(7)
C50 C51 1.398(7)
C50 N4 1.415(6)
C51 C52 1.367(7)
C51 H51 0.9500
C52 C53 1.358(9)
C52 H52 0.9500
C53 C54 1.366(10)
C53 H53 0.9500
C54 C55 1.399(8)
C54 H54 0.9500
C55 C56 1.485(8)
C56 O4 1.223(7)
C56 H56 0.9500
N1 O1 1.463(5)
N3 O3 1.474(5)
